data_7049222
loop_
_publ_author_name
'Netzsch, Philip'
'H\"ammer, Matthias'
'Gross, Peter'
'Bariss, Harijs'
'Block, Theresa'
'Heletta, Lukas'
'P\"ottgen, Rainer'
'Bruns, J\"orn'
'Huppertz, Hubert'
'H\"oppe, Henning A'

_publ_section_title
;
 RE<sub>2</sub>[B<sub>2</sub>(SO<sub>4</sub>)<sub>6</sub>] (RE = Y, La-Nd,
 Sm, Eu, Tb-Lu): a silicate-analogous host structure with weak
 coordination behaviour.
;
_journal_issue 13
_journal_name_full 'Dalton transactions (Cambridge, England : 2003)'
_journal_page_first 4387
_journal_page_last 4397
_journal_paper_doi 10.1039/c9dt00445a
_journal_volume 48
_journal_year 2019
_chemical_formula_sum 'B2 O24 S6 Tm2'
_chemical_formula_weight 935.84
_space_group_crystal_system monoclinic
_space_group_IT_number 15
_space_group_name_Hall '-C 2yc'
_space_group_name_H-M_alt 'C 1 2/c 1'
_symmetry_space_group_name_Hall '-C 2yc'
_symmetry_space_group_name_H-M 'C 1 2/c 1'
_audit_creation_method SHELXL-2014/7
_cell_angle_alpha 90
_cell_angle_beta 93.4500(9)
_cell_angle_gamma 90
_cell_formula_units_Z 4
_cell_length_a 13.4981(4)
_cell_length_b 11.3617(3)
_cell_length_c 10.8327(3)
_cell_measurement_reflns_used 2207
_cell_measurement_temperature 299(2)
_cell_measurement_theta_max 29.991
_cell_measurement_theta_min 2.345
_cell_volume 1658.31(8)
_computing_structure_refinement 'SHELXL-2014/7 (Sheldrick, 2014)'
_diffrn_ambient_temperature 299(2)
_diffrn_measured_fraction_theta_full 1.000
_diffrn_measured_fraction_theta_max 1.000
_diffrn_measurement_device_type 'Bruker D8 Venture'
_diffrn_measurement_method 'omega scan'
_diffrn_radiation_monochromator graphite
_diffrn_radiation_source 'fine-focus sealed tube'
_diffrn_radiation_type MoK\a
_diffrn_radiation_wavelength 0.71073
_diffrn_reflns_av_R_equivalents 0.0336
_diffrn_reflns_av_unetI/netI 0.0184
_diffrn_reflns_Laue_measured_fraction_full 1.000
_diffrn_reflns_Laue_measured_fraction_max 1.000
_diffrn_reflns_limit_h_max 18
_diffrn_reflns_limit_h_min -18
_diffrn_reflns_limit_k_max 15
_diffrn_reflns_limit_k_min -15
_diffrn_reflns_limit_l_max 15
_diffrn_reflns_limit_l_min -15
_diffrn_reflns_number 18788
_diffrn_reflns_point_group_measured_fraction_full 1.000
_diffrn_reflns_point_group_measured_fraction_max 1.000
_diffrn_reflns_theta_full 25.242
_diffrn_reflns_theta_max 29.991
_diffrn_reflns_theta_min 2.345
_exptl_absorpt_coefficient_mu 11.526
_exptl_absorpt_correction_type multi-scan
_exptl_absorpt_process_details
; 
 multi-scan absorption correction using SADABS 
(G. M. Sheldrick, (1996). SADABS. Program for Empirical 
Absorption Correction. University of G\"ottingen, Germany.)
;
_exptl_crystal_colour colourless
_exptl_crystal_density_diffrn 3.748
_exptl_crystal_description block
_exptl_crystal_F_000 1744
_exptl_transmission_factor_max 0.7482
_exptl_transmission_factor_min 0.6035
_refine_diff_density_max 0.528
_refine_diff_density_min -0.524
_refine_diff_density_rms 0.123
_refine_ls_extinction_coef 0.00036(3)
_refine_ls_extinction_expression Fc^*^=kFc[1+0.001xFc^2^\l^3^/sin(2\q)]^-1/4^
_refine_ls_extinction_method 'SHELXL-2014/7 (Sheldrick 2014'
_refine_ls_goodness_of_fit_ref 1.043
_refine_ls_hydrogen_treatment undef
_refine_ls_matrix_type full
_refine_ls_number_parameters 155
_refine_ls_number_reflns 2419
_refine_ls_number_restraints 0
_refine_ls_restrained_S_all 1.043
_refine_ls_R_factor_all 0.0179
_refine_ls_R_factor_gt 0.0142
_refine_ls_shift/su_max 0.001
_refine_ls_shift/su_mean 0.000
_refine_ls_structure_factor_coef Fsqd
_refine_ls_weighting_details 'w=1/[\s^2^(Fo^2^)+(0.0117P)^2^+4.0159P] where P=(Fo^2^+2Fc^2^)/3'
_refine_ls_weighting_scheme calc
_refine_ls_wR_factor_gt 0.0297
_refine_ls_wR_factor_ref 0.0303
_reflns_Friedel_coverage 0.000
_reflns_number_gt 2207
_reflns_number_total 2419
_reflns_threshold_expression 'I > 2\s(I)'
_cod_data_source_file c9dt00445a14.cif
_cod_data_source_block mo_PN150_II_0m
_cod_depositor_comments
;
The following automatic conversions were performed:
data name '__diffrn_radiation_source' replaced with
'_diffrn_radiation_source'.

Automatic conversion script
Id: cif_correct_tags 4968 2017-02-21 14:55:21Z antanas 

 Adding full bibliography for 7049219--7049233.cif.
;
_cod_database_code 7049222
_shelx_shelxl_version_number 2014/7
_shelx_space_group_comment
;
The symmetry employed for this shelxl refinement is uniquely defined
by the following loop, which should always be used as a source of
symmetry information in preference to the above space-group names.
They are only intended as comments.
;

loop_
_space_group_symop_operation_xyz
'x, y, z'
'-x, y, -z+1/2'
'x+1/2, y+1/2, z'
'-x+1/2, y+1/2, -z+1/2'
'-x, -y, -z'
'x, -y, z-1/2'
'-x+1/2, -y+1/2, -z'
'x+1/2, -y+1/2, z-1/2'

loop_
_atom_site_label
_atom_site_type_symbol
_atom_site_fract_x
_atom_site_fract_y
_atom_site_fract_z
_atom_site_U_iso_or_equiv
_atom_site_adp_type
_atom_site_occupancy
_atom_site_site_symmetry_order
_atom_site_calc_flag
Tm1 Tm 0.18856(2) 0.04850(2) 0.15385(2) 0.00616(4) Uani 1 1 d
B1 B 0.5008(2) 0.1717(2) 0.4732(2) 0.0075(5) Uani 1 1 d
S1 S 0.07850(4) 0.14620(5) 0.41821(5) 0.00650(11) Uani 1 1 d
S2 S 0.13996(4) -0.20071(5) 0.36004(5) 0.00547(10) Uani 1 1 d
S3 S 0.37115(4) -0.01195(5) 0.42241(5) 0.00635(11) Uani 1 1 d
O11 O 0.12163(16) 0.08277(18) 0.52256(19) 0.0216(4) Uani 1 1 d
O12 O 0.02012(14) 0.10730(18) 0.11781(19) 0.0184(4) Uani 1 1 d
O13 O 0.14496(13) 0.14833(16) 0.31855(17) 0.0138(4) Uani 1 1 d
O14 O 0.42515(13) 0.22453(14) 0.54316(17) 0.0123(4) Uani 1 1 d
O21 O 0.12386(13) -0.10890(15) 0.26898(17) 0.0117(4) Uani 1 1 d
O22 O 0.30306(13) 0.20176(15) 0.18450(17) 0.0125(4) Uani 1 1 d
O23 O 0.18197(13) 0.15643(15) -0.02238(16) 0.0098(3) Uani 1 1 d
O24 O 0.03534(12) -0.24747(15) 0.38136(16) 0.0092(3) Uani 1 1 d
O31 O 0.31110(13) -0.01621(16) 0.30887(17) 0.0117(4) Uani 1 1 d
O32 O 0.32343(14) -0.01889(15) 0.03262(17) 0.0124(4) Uani 1 1 d
O33 O 0.58234(13) 0.13287(14) 0.56317(17) 0.0104(3) Uani 1 1 d
O34 O 0.45774(12) 0.07012(14) 0.40256(16) 0.0084(3) Uani 1 1 d

loop_
_atom_site_aniso_label
_atom_site_aniso_U_11
_atom_site_aniso_U_22
_atom_site_aniso_U_33
_atom_site_aniso_U_23
_atom_site_aniso_U_13
_atom_site_aniso_U_12
Tm1 0.00700(5) 0.00665(5) 0.00489(5) 0.00005(4) 0.00078(3) -0.00049(4)
B1 0.0074(11) 0.0062(11) 0.0088(12) -0.0005(9) 0.0007(9) -0.0002(9)
S1 0.0074(2) 0.0060(2) 0.0063(3) -0.0007(2) 0.0016(2) 0.00052(19)
S2 0.0059(2) 0.0053(2) 0.0053(2) 0.00029(19) 0.00083(19) -0.00062(19)
S3 0.0063(2) 0.0053(2) 0.0073(3) 0.0012(2) -0.0004(2) -0.00100(19)
O11 0.0293(11) 0.0198(10) 0.0155(10) 0.0081(8) -0.0012(9) 0.0107(8)
O12 0.0101(9) 0.0276(11) 0.0178(10) 0.0096(8) 0.0036(7) 0.0088(8)
O13 0.0142(9) 0.0168(9) 0.0114(9) -0.0061(7) 0.0084(7) -0.0029(7)
O14 0.0139(8) 0.0052(7) 0.0187(9) -0.0028(7) 0.0098(7) -0.0011(6)
O21 0.0130(8) 0.0103(8) 0.0117(9) 0.0075(7) -0.0012(7) -0.0023(7)
O22 0.0126(8) 0.0124(8) 0.0124(9) 0.0036(7) 0.0012(7) -0.0048(7)
O23 0.0104(8) 0.0108(8) 0.0078(8) 0.0034(6) -0.0006(6) 0.0011(6)
O24 0.0066(8) 0.0112(8) 0.0095(8) 0.0032(7) -0.0012(6) -0.0032(6)
O31 0.0107(8) 0.0120(8) 0.0116(8) 0.0035(7) -0.0048(7) -0.0012(6)
O32 0.0134(9) 0.0127(8) 0.0118(9) 0.0031(7) 0.0067(7) 0.0048(7)
O33 0.0123(8) 0.0052(7) 0.0131(9) 0.0013(6) -0.0052(7) 0.0002(6)
O34 0.0078(8) 0.0068(8) 0.0108(8) -0.0012(6) 0.0014(6) -0.0037(6)

loop_
_atom_type_symbol
_atom_type_description
_atom_type_scat_dispersion_real
_atom_type_scat_dispersion_imag
_atom_type_scat_source
B B 0.0013 0.0007 'International Tables Vol C Tables 4.2.6.8 and 6.1.1.4'
O O 0.0106 0.0060 'International Tables Vol C Tables 4.2.6.8 and 6.1.1.4'
S S 0.1246 0.1234 'International Tables Vol C Tables 4.2.6.8 and 6.1.1.4'
Tm Tm -0.3139 5.2483 'International Tables Vol C Tables 4.2.6.8 and 6.1.1.4'

loop_
_geom_angle_atom_site_label_1
_geom_angle_atom_site_label_2
_geom_angle_atom_site_label_3
_geom_angle
_geom_angle_site_symmetry_1
_geom_angle_site_symmetry_3
O11 Tm1 O13 137.84(7) 6 .
O11 Tm1 O23 80.20(7) 6 .
O13 Tm1 O23 113.65(7) . .
O11 Tm1 O22 146.39(7) 6 .
O13 Tm1 O22 73.19(7) . .
O23 Tm1 O22 73.07(6) . .
O11 Tm1 O21 71.44(7) 6 .
O13 Tm1 O21 80.76(7) . .
O23 Tm1 O21 148.46(6) . .
O22 Tm1 O21 138.28(6) . .
O11 Tm1 O12 74.64(8) 6 .
O13 Tm1 O12 72.06(7) . .
O23 Tm1 O12 73.81(6) . .
O22 Tm1 O12 115.53(7) . .
O21 Tm1 O12 85.40(6) . .
O11 Tm1 O31 118.69(7) 6 .
O13 Tm1 O31 78.43(7) . .
O23 Tm1 O31 138.20(6) . .
O22 Tm1 O31 72.97(6) . .
O21 Tm1 O31 70.24(6) . .
O12 Tm1 O31 144.31(7) . .
O11 Tm1 O32 74.39(7) 6 .
O13 Tm1 O32 146.83(6) . .
O23 Tm1 O32 73.03(6) . .
O22 Tm1 O32 78.54(6) . .
O21 Tm1 O32 110.93(6) . .
O12 Tm1 O32 137.64(7) . .
O31 Tm1 O32 76.97(6) . .
O14 B1 O24 111.4(2) . 3
O14 B1 O34 109.14(19) . .
O24 B1 O34 105.74(19) 3 .
O14 B1 O33 107.3(2) . .
O24 B1 O33 112.3(2) 3 .
O34 B1 O33 110.96(19) . .
O11 S1 O12 112.69(13) . 2
O11 S1 O13 110.88(12) . .
O12 S1 O13 114.19(11) 2 .
O11 S1 O14 106.57(12) . 7_556
O12 S1 O14 109.01(11) 2 7_556
O13 S1 O14 102.72(10) . 7_556
O21 S2 O22 112.73(11) . 4_545
O21 S2 O23 112.57(11) . 6_556
O22 S2 O23 111.72(10) 4_545 6_556
O21 S2 O24 104.50(10) . .
O22 S2 O24 107.24(10) 4_545 .
O23 S2 O24 107.53(10) 6_556 .
O31 S3 O32 117.64(11) . 6_556
O31 S3 O33 105.51(10) . 5_656
O32 S3 O33 109.88(11) 6_556 5_656
O31 S3 O34 107.42(10) . .
O32 S3 O34 110.83(10) 6_556 .
O33 S3 O34 104.68(10) 5_656 .
S1 O11 Tm1 167.09(14) . 6_556
S1 O12 Tm1 173.34(13) 2 .
S1 O13 Tm1 142.88(11) . .
B1 O14 S1 125.50(16) . 7_556
S2 O21 Tm1 149.06(11) . .
S2 O22 Tm1 151.91(11) 4 .
S2 O23 Tm1 156.85(11) 6 .
B1 O24 S2 131.06(16) 3_445 .
S3 O31 Tm1 157.03(12) . .
S3 O32 Tm1 139.57(11) 6 .
B1 O33 S3 128.33(15) . 5_656
B1 O34 S3 133.22(16) . .

loop_
_geom_bond_atom_site_label_1
_geom_bond_atom_site_label_2
_geom_bond_distance
_geom_bond_site_symmetry_2
Tm1 O11 2.2155(19) 6
Tm1 O13 2.2232(18) .
Tm1 O23 2.2662(17) .
Tm1 O22 2.3387(17) .
Tm1 O21 2.3764(17) .
Tm1 O12 2.3793(18) .
Tm1 O31 2.4005(17) .
Tm1 O32 2.4317(18) .
B1 O14 1.439(3) .
B1 O24 1.451(3) 3
B1 O34 1.483(3) .
B1 O33 1.492(3) .
S1 O11 1.434(2) .
S1 O12 1.4342(19) 2
S1 O13 1.4447(19) .
S1 O14 1.5288(17) 7_556
S2 O21 1.4432(17) .
S2 O22 1.4480(18) 4_545
S2 O23 1.4526(17) 6_556
S2 O24 1.5391(17) .
S3 O31 1.4325(18) .
S3 O32 1.4337(19) 6_556
S3 O33 1.5147(17) 5_656
S3 O34 1.5205(17) .
O11 Tm1 2.2155(19) 6_556
O12 S1 1.4342(19) 2
O14 S1 1.5288(17) 7_556
O22 S2 1.4481(18) 4
O23 S2 1.4526(17) 6
O24 B1 1.451(3) 3_445
O32 S3 1.4337(19) 6
O33 S3 1.5147(17) 5_656
